data_1552337
loop_
_publ_author_name
'Nicholas, Hannah'
'Vonci, Michele'
'Goodwin, Conrad Alexander Phillip'
'Loo, Song Wei'
'Murphy, Siobhan'
'Cassim, Daniel'
'Winpenny, Richard E. P.'
'McInnes, Eric J. L.'
'Chilton, Nicholas F.'
'Mills, David P.'

_publ_section_title
;
 Electronic Structures of Bent Lanthanide(III) Complexes with Two N-Donor
 Ligands
;
_journal_name_full 'Chemical Science'
_journal_paper_doi 10.1039/C9SC03431E
_journal_year 2019
_chemical_formula_moiety 'C36 H84 N2 Si4 Tm, C H2 Cl2, B C24 F20'
_chemical_formula_sum 'C61 H86 B Cl2 F20 N2 Si4 Tm'
_chemical_formula_weight 1590.31
_chemical_name_systematic '[Tm(Ntt)2][BArF]'
_space_group_crystal_system triclinic
_space_group_IT_number 2
_space_group_name_Hall '-P 1'
_space_group_name_H-M_alt 'P -1'
_symmetry_space_group_name_Hall '-P 1'
_symmetry_space_group_name_H-M 'P -1'
_atom_sites_solution_hydrogens geom
_atom_sites_solution_primary dual
_audit_creation_date 2017-11-27
_audit_creation_method
;
Olex2 1.2
(compiled 2017.08.10 svn.r3458 for OlexSys, GUI svn.r5381)
;
_audit_update_record
;
2018-11-23 deposited with the CCDC.    2019-09-18 downloaded from the CCDC.
;
_cell_angle_alpha 89.3578(18)
_cell_angle_beta 88.4783(16)
_cell_angle_gamma 88.0167(16)
_cell_formula_units_Z 4
_cell_length_a 16.3084(3)
_cell_length_b 16.8020(4)
_cell_length_c 25.4751(5)
_cell_measurement_reflns_used 30567
_cell_measurement_temperature 293(2)
_cell_measurement_theta_max 30.0500
_cell_measurement_theta_min 2.3530
_cell_volume 6973.5(3)
_computing_cell_refinement 'CrysAlisPro 1.171.39.30c (Rigaku OD, 2017)'
_computing_data_collection 'CrysAlisPro 1.171.39.30c (Rigaku OD, 2017)'
_computing_data_reduction 'CrysAlisPro 1.171.39.30c (Rigaku OD, 2017)'
_computing_molecular_graphics 'Olex2 (Dolomanov et al., 2009)'
_computing_publication_material 'Olex2 (Dolomanov et al., 2009)'
_computing_structure_refinement 'ShelXL (Sheldrick, 2015)'
_computing_structure_solution 'ShelXT (Sheldrick, 2015)'
_diffrn_ambient_temperature 293(2)
_diffrn_detector 'CCD plate'
_diffrn_measured_fraction_theta_full 0.992
_diffrn_measured_fraction_theta_max 0.992
_diffrn_measurement_details
;
List of Runs (angles in degrees, time in seconds):

  # Type    Start    End  Width  t~exp~   \w     \q     \k     \f   Frames
#--------------------------------------------------------------------------
  1  \w     -4.00  33.00   1.00    1.00    --    5.00 -76.00 -30.00   37
  2  \w    -82.00 -36.00   1.00    1.00    --    5.00 -76.00 -30.00   46
  3  \w    -42.00  45.00   1.00    1.00    --   -7.80  76.00  60.00   87
  4  \w    -79.00  11.00   1.00    1.00    --   -7.80 -76.00 -90.00   90
  5  \w    -30.00  77.00   1.00    1.00    --   -7.80  57.00   0.00  107
;
_diffrn_measurement_device 'four-circle diffractometer'
_diffrn_measurement_device_type 'XtaLAB AFC11 (RINC): Kappa single'
_diffrn_measurement_method '\w scans'
_diffrn_orient_matrix_type 'CrysAlisPro convention (1999,Acta A55,543-557)'
_diffrn_orient_matrix_UB_11 0.0374421000
_diffrn_orient_matrix_UB_12 0.0049065000
_diffrn_orient_matrix_UB_13 0.0129402000
_diffrn_orient_matrix_UB_21 -0.0200604000
_diffrn_orient_matrix_UB_22 -0.0073283000
_diffrn_orient_matrix_UB_23 0.0245366000
_diffrn_orient_matrix_UB_31 0.0095333000
_diffrn_orient_matrix_UB_32 -0.0413120000
_diffrn_orient_matrix_UB_33 -0.0025223000
_diffrn_radiation_monochromator graphite
_diffrn_radiation_probe x-ray
_diffrn_radiation_type MoK\a
_diffrn_radiation_wavelength 0.71073
_diffrn_reflns_av_R_equivalents 0.0300
_diffrn_reflns_av_unetI/netI 0.0373
_diffrn_reflns_Laue_measured_fraction_full 0.992
_diffrn_reflns_Laue_measured_fraction_max 0.992
_diffrn_reflns_limit_h_max 19
_diffrn_reflns_limit_h_min -19
_diffrn_reflns_limit_k_max 20
_diffrn_reflns_limit_k_min -20
_diffrn_reflns_limit_l_max 30
_diffrn_reflns_limit_l_min -30
_diffrn_reflns_number 69827
_diffrn_reflns_point_group_measured_fraction_full 0.992
_diffrn_reflns_point_group_measured_fraction_max 0.992
_diffrn_reflns_theta_full 25.242
_diffrn_reflns_theta_max 25.350
_diffrn_reflns_theta_min 2.373
_diffrn_source 'fine-focus sealed X-ray tube'
_diffrn_source_type 'Enhance (Mo) X-ray Source'
_exptl_absorpt_coefficient_mu 1.510
_exptl_absorpt_correction_T_max 1.000
_exptl_absorpt_correction_T_min 0.300
_exptl_absorpt_correction_type gaussian
_exptl_absorpt_process_details
;
CrysAlisPro 1.171.39.30c (Rigaku Oxford Diffraction, 2017)
Numerical absorption correction based on gaussian integration over
            a multifaceted crystal model
Empirical absorption correction using spherical harmonics,
 implemented in SCALE3 ABSPACK scaling algorithm.
;
_exptl_crystal_colour 'clear yellowish yellow'
_exptl_crystal_colour_lustre clear
_exptl_crystal_colour_modifier yellowish
_exptl_crystal_colour_primary yellow
_exptl_crystal_density_diffrn 1.515
_exptl_crystal_description block
_exptl_crystal_F_000 3240
_exptl_crystal_size_max 0.547
_exptl_crystal_size_mid 0.351
_exptl_crystal_size_min 0.275
_refine_diff_density_max 1.360
_refine_diff_density_min -0.547
_refine_diff_density_rms 0.072
_refine_ls_extinction_method none
_refine_ls_goodness_of_fit_ref 1.049
_refine_ls_hydrogen_treatment constr
_refine_ls_matrix_type full
_refine_ls_number_parameters 1697
_refine_ls_number_reflns 25354
_refine_ls_number_restraints 1593
_refine_ls_restrained_S_all 1.018
_refine_ls_R_factor_all 0.0377
_refine_ls_R_factor_gt 0.0305
_refine_ls_shift/su_max 0.002
_refine_ls_shift/su_mean 0.000
_refine_ls_structure_factor_coef Fsqd
_refine_ls_weighting_details 'w=1/[\s^2^(Fo^2^)+(0.0191P)^2^+10.9488P] where P=(Fo^2^+2Fc^2^)/3'
_refine_ls_weighting_scheme calc
_refine_ls_wR_factor_gt 0.0678
_refine_ls_wR_factor_ref 0.0697
_reflns_Friedel_coverage 0.000
_reflns_number_gt 22123
_reflns_number_total 25354
_reflns_threshold_expression 'I > 2\s(I)'
_cod_data_source_file c9sc03431e2.cif
_cod_data_source_block rdpm78
_cod_original_cell_volume 6973.5(2)
_cod_database_code 1552337
_shelx_shelxl_version_number 2017/1
_chemical_oxdiff_formula TmN2Si4C90F20B
_shelx_space_group_comment
;
The symmetry employed for this shelxl refinement is uniquely defined
by the following loop, which should always be used as a source of
symmetry information in preference to the above space-group names.
They are only intended as comments.
;
_reflns_odcompleteness_completeness 98.89
_reflns_odcompleteness_iscentric 1
_reflns_odcompleteness_theta 26.32
_olex2_refinement_description
;
1. Fixed Uiso
 At 1.2 times of:
  All C(H) groups, All C(H,H) groups, All C(H,H,H,H) groups
 At 1.5 times of:
  All C(H,H,H) groups
2. Restrained distances
 Cl4A-C124 \\sim Cl4B-C124 \\sim Cl3-C124 \\sim Cl2-C123 \\sim Cl1-C123
 with sigma of 0.01
3. Rigid bond restraints
 Cl3, C124, Cl4B, Cl4A
 with sigma for 1-2 distances of 0.008 and sigma for 1-3 distances of 0.008
4. Rigid body (RIGU) restrains
 All non-hydrogen atoms
 with sigma for 1-2 distances of 0.004 and sigma for 1-3 distances of 0.004
5. Others
 Sof(H12F)=Sof(H12G)=Sof(Cl4A)=1-FVAR(1)
 Sof(H12D)=Sof(H12E)=Sof(Cl4B)=FVAR(1)
6.a Ternary CH refined with riding coordinates:
 C1(H1), C4(H4), C7(H7), C10(H10), C13(H13), C16(H16), C19(H19), C22(H22),
 C25(H25), C28(H28), C31(H31), C34(H34), C37(H37), C40(H40), C43(H43), C46(H46),
  C49(H49), C52(H52), C55(H55), C60(H60), C61(H61), C64(H64), C67(H67), C70(H70)
6.b Secondary CH2 refined with riding coordinates:
 C123(H12H,H12I), C124(H12D,H12E), C124(H12F,H12G)
6.c Idealised Me refined as rotating group:
 C2(H2A,H2B,H2C), C3(H3A,H3B,H3C), C5(H5A,H5B,H5C), C6(H6A,H6B,H6C), C8(H8A,
 H8B,H8C), C9(H9A,H9B,H9C), C11(H11A,H11B,H11C), C12(H12A,H12B,H12C), C14(H14A,
 H14B,H14C), C15(H15A,H15B,H15C), C17(H17A,H17B,H17C), C18(H18A,H18B,H18C),
 C20(H20A,H20B,H20C), C21(H21A,H21B,H21C), C23(H23A,H23B,H23C), C24(H24A,H24B,
 H24C), C26(H26A,H26B,H26C), C27(H27A,H27B,H27C), C29(H29A,H29B,H29C), C30(H30A,
 H30B,H30C), C32(H32A,H32B,H32C), C33(H33A,H33B,H33C), C35(H35A,H35B,H35C),
 C36(H36A,H36B,H36C), C04F(H04A,H04B,H04C), C38(H38A,H38B,H38C), C39(H39A,H39B,
 H39C), C41(H41A,H41B,H41C), C42(H42A,H42B,H42C), C44(H44A,H44B,H44C), C45(H45A,
 H45B,H45C), C47(H47A,H47B,H47C), C48(H48A,H48B,H48C), C50(H50A,H50B,H50C),
 C51(H51A,H51B,H51C), C53(H53A,H53B,H53C), C54(H54A,H54B,H54C), C56(H56A,H56B,
 H56C), C57(H57A,H57B,H57C), C58(H58A,H58B,H58C), C59(H59A,H59B,H59C), C63(H63A,
 H63B,H63C), C65(H65A,H65B,H65C), C66(H66A,H66B,H66C), C68(H68A,H68B,H68C),
 C69(H69A,H69B,H69C), C71(H71A,H71B,H71C), C72(H72A,H72B,H72C)
;
_olex2_submission_special_instructions 'No special instructions were received'
_oxdiff_exptl_absorpt_empirical_details
;
Empirical correction (ABSPACK) includes:
- Absorption correction using spherical harmonics
- Frame scaling
;
_oxdiff_exptl_absorpt_empirical_full_max 2.027
_oxdiff_exptl_absorpt_empirical_full_min 0.528

loop_
_space_group_symop_operation_xyz
'x, y, z'
'-x, -y, -z'

loop_
_atom_site_label
_atom_site_type_symbol
_atom_site_fract_x
_atom_site_fract_y
_atom_site_fract_z
_atom_site_U_iso_or_equiv
_atom_site_adp_type
_atom_site_occupancy
_atom_site_site_symmetry_order
_atom_site_calc_flag
_atom_site_refinement_flags_posn
_atom_site_refinement_flags_adp
_atom_site_refinement_flags_occupancy
_atom_site_disorder_assembly
_atom_site_disorder_group
Tm1 Tm 0.34704(2) 0.27192(2) 0.35870(2) 0.01841(4) Uani 1 1 d . U . . .
Si1 Si 0.49088(5) 0.38420(5) 0.32165(3) 0.02012(18) Uani 1 1 d . U . . .
Si2 Si 0.37491(5) 0.30480(5) 0.23732(3) 0.02029(18) Uani 1 1 d . U . . .
Si3 Si 0.24319(5) 0.14688(5) 0.41512(3) 0.02327(19) Uani 1 1 d . U . . .
Si4 Si 0.40496(5) 0.06529(5) 0.36795(3) 0.02186(18) Uani 1 1 d . U . . .
N1 N 0.42432(14) 0.31728(14) 0.29603(10) 0.0186(5) Uani 1 1 d . U . . .
N2 N 0.33759(14) 0.14824(14) 0.38064(10) 0.0194(5) Uani 1 1 d . U . . .
C1 C 0.45864(18) 0.38432(17) 0.39545(12) 0.0202(6) Uani 1 1 d . U . . .
H1 H 0.399132 0.394759 0.396869 0.024 Uiso 1 1 calc R . . . .
C2 C 0.4963(2) 0.45118(19) 0.42706(13) 0.0276(7) Uani 1 1 d . U . . .
H2A H 0.555092 0.446036 0.424553 0.041 Uiso 1 1 calc GR . . . .
H2B H 0.478650 0.447054 0.463203 0.041 Uiso 1 1 calc GR . . . .
H2C H 0.478626 0.502025 0.413072 0.041 Uiso 1 1 calc GR . . . .
C3 C 0.4743(2) 0.30679(19) 0.42715(13) 0.0267(7) Uani 1 1 d . U . . .
H3A H 0.459029 0.262098 0.406869 0.040 Uiso 1 1 calc GR . . . .
H3B H 0.442233 0.308618 0.459277 0.040 Uiso 1 1 calc GR . . . .
H3C H 0.531507 0.301401 0.435031 0.040 Uiso 1 1 calc GR . . . .
C4 C 0.4725(2) 0.48949(18) 0.29659(13) 0.0264(7) Uani 1 1 d . U . . .
H4 H 0.472423 0.486156 0.258207 0.032 Uiso 1 1 calc R . . . .
C5 C 0.3881(2) 0.52440(19) 0.31329(14) 0.0301(8) Uani 1 1 d . U . . .
H5A H 0.346644 0.487861 0.304737 0.045 Uiso 1 1 calc GR . . . .
H5B H 0.378165 0.574042 0.295150 0.045 Uiso 1 1 calc GR . . . .
H5C H 0.386587 0.533229 0.350474 0.045 Uiso 1 1 calc GR . . . .
C6 C 0.5390(2) 0.5491(2) 0.30954(15) 0.0339(8) Uani 1 1 d . U . . .
H6A H 0.542814 0.553140 0.346945 0.051 Uiso 1 1 calc GR . . . .
H6B H 0.524490 0.600390 0.294913 0.051 Uiso 1 1 calc GR . . . .
H6C H 0.590915 0.530676 0.294804 0.051 Uiso 1 1 calc GR . . . .
C7 C 0.60454(18) 0.3600(2) 0.31388(14) 0.0287(7) Uani 1 1 d . U . . .
H7 H 0.631814 0.399169 0.334983 0.034 Uiso 1 1 calc R . . . .
C8 C 0.6364(2) 0.3723(2) 0.25734(16) 0.0395(9) Uani 1 1 d . U . . .
H8A H 0.616607 0.331287 0.235515 0.059 Uiso 1 1 calc GR . . . .
H8B H 0.695348 0.369858 0.256533 0.059 Uiso 1 1 calc GR . . . .
H8C H 0.617309 0.423399 0.244541 0.059 Uiso 1 1 calc GR . . . .
C9 C 0.6356(2) 0.2783(2) 0.33347(16) 0.0393(9) Uani 1 1 d . U . . .
H9A H 0.621412 0.272328 0.370076 0.059 Uiso 1 1 calc GR . . . .
H9B H 0.694184 0.273943 0.328658 0.059 Uiso 1 1 calc GR . . . .
H9C H 0.610781 0.237386 0.313958 0.059 Uiso 1 1 calc GR . . . .
C10 C 0.3720(2) 0.39587(19) 0.19306(13) 0.0302(7) Uani 1 1 d . U . . .
H10 H 0.367601 0.442174 0.216148 0.036 Uiso 1 1 calc R . . . .
C11 C 0.3001(2) 0.4041(2) 0.15539(15) 0.0403(9) Uani 1 1 d . U . . .
H11A H 0.299181 0.357658 0.133860 0.060 Uiso 1 1 calc GR . . . .
H11B H 0.306713 0.450427 0.133456 0.060 Uiso 1 1 calc GR . . . .
H11C H 0.249425 0.409488 0.175303 0.060 Uiso 1 1 calc GR . . . .
C12 C 0.4534(2) 0.4023(2) 0.16172(15) 0.0410(9) Uani 1 1 d . U . . .
H12A H 0.498227 0.399931 0.185427 0.062 Uiso 1 1 calc GR . . . .
H12B H 0.453489 0.451972 0.142713 0.062 Uiso 1 1 calc GR . . . .
H12C H 0.459323 0.359063 0.137456 0.062 Uiso 1 1 calc GR . . . .
C13 C 0.26458(18) 0.28415(18) 0.26222(13) 0.0228(7) Uani 1 1 d . U . . .
H13 H 0.270253 0.243713 0.290032 0.027 Uiso 1 1 calc R . . . .
C14 C 0.2228(2) 0.35748(19) 0.28843(14) 0.0305(8) Uani 1 1 d . U . . .
H14A H 0.256106 0.374952 0.316326 0.046 Uiso 1 1 calc GR . . . .
H14B H 0.169906 0.343762 0.302437 0.046 Uiso 1 1 calc GR . . . .
H14C H 0.216474 0.399529 0.262882 0.046 Uiso 1 1 calc GR . . . .
C15 C 0.2068(2) 0.2493(2) 0.22176(14) 0.0327(8) Uani 1 1 d . U . . .
H15A H 0.201032 0.285698 0.192657 0.049 Uiso 1 1 calc GR . . . .
H15B H 0.153890 0.241431 0.238103 0.049 Uiso 1 1 calc GR . . . .
H15C H 0.229472 0.199256 0.209451 0.049 Uiso 1 1 calc GR . . . .
C16 C 0.4130(2) 0.21069(18) 0.20306(13) 0.0253(7) Uani 1 1 d . U . . .
H16 H 0.388490 0.166983 0.223103 0.030 Uiso 1 1 calc R . . . .
C17 C 0.3861(2) 0.2000(2) 0.14639(14) 0.0356(8) Uani 1 1 d . U . . .
H17A H 0.328799 0.214380 0.143956 0.053 Uiso 1 1 calc GR . . . .
H17B H 0.395192 0.145452 0.136422 0.053 Uiso 1 1 calc GR . . . .
H17C H 0.417410 0.233634 0.123318 0.053 Uiso 1 1 calc GR . . . .
C18 C 0.5059(2) 0.1957(2) 0.20630(15) 0.0377(9) Uani 1 1 d . U . . .
H18A H 0.533634 0.232441 0.183413 0.056 Uiso 1 1 calc GR . . . .
H18B H 0.519922 0.142191 0.195776 0.056 Uiso 1 1 calc GR . . . .
H18C H 0.522451 0.203240 0.241744 0.056 Uiso 1 1 calc GR . . . .
C19 C 0.19975(19) 0.25567(19) 0.41051(14) 0.0281(7) Uani 1 1 d . U . . .
H19 H 0.205260 0.270946 0.373377 0.034 Uiso 1 1 calc R . . . .
C20 C 0.2429(2) 0.3204(2) 0.44104(16) 0.0374(9) Uani 1 1 d . U . . .
H20A H 0.301280 0.313669 0.435951 0.056 Uiso 1 1 calc GR . . . .
H20B H 0.228979 0.315653 0.477768 0.056 Uiso 1 1 calc GR . . . .
H20C H 0.225356 0.372077 0.428395 0.056 Uiso 1 1 calc GR . . . .
C21 C 0.1059(2) 0.2665(3) 0.42505(19) 0.0501(11) Uani 1 1 d . U . . .
H21A H 0.076046 0.226488 0.407836 0.075 Uiso 1 1 calc GR . . . .
H21B H 0.086404 0.318328 0.413820 0.075 Uiso 1 1 calc GR . . . .
H21C H 0.097860 0.261270 0.462379 0.075 Uiso 1 1 calc GR . . . .
C22 C 0.2543(2) 0.1188(2) 0.48675(14) 0.0371(8) Uani 1 1 d . U . . .
H22 H 0.259359 0.060554 0.488086 0.045 Uiso 1 1 calc R . . . .
C23 C 0.3317(2) 0.1492(3) 0.51217(15) 0.0430(9) Uani 1 1 d . U . . .
H23A H 0.379347 0.133104 0.491446 0.064 Uiso 1 1 calc GR . . . .
H23B H 0.336056 0.127253 0.546971 0.064 Uiso 1 1 calc GR . . . .
H23C H 0.328118 0.206292 0.513933 0.064 Uiso 1 1 calc GR . . . .
C24 C 0.1800(3) 0.1421(3) 0.52229(16) 0.0556(12) Uani 1 1 d . U . . .
H24A H 0.176616 0.198882 0.526033 0.083 Uiso 1 1 calc GR . . . .
H24B H 0.186181 0.117383 0.556189 0.083 Uiso 1 1 calc GR . . . .
H24C H 0.130807 0.124462 0.506872 0.083 Uiso 1 1 calc GR . . . .
C25 C 0.1687(2) 0.0817(2) 0.38069(14) 0.0301(8) Uani 1 1 d . U . . .
H25 H 0.202509 0.036625 0.367354 0.036 Uiso 1 1 calc R . . . .
C26 C 0.1026(3) 0.0440(3) 0.41566(16) 0.0526(12) Uani 1 1 d . U . . .
H26A H 0.127651 0.019022 0.445595 0.079 Uiso 1 1 calc GR . . . .
H26B H 0.075216 0.004748 0.396089 0.079 Uiso 1 1 calc GR . . . .
H26C H 0.063445 0.084435 0.427249 0.079 Uiso 1 1 calc GR . . . .
C27 C 0.1293(2) 0.1193(2) 0.33184(15) 0.0352(8) Uani 1 1 d . U . . .
H27A H 0.085809 0.156071 0.342483 0.053 Uiso 1 1 calc GR . . . .
H27B H 0.107396 0.078222 0.310931 0.053 Uiso 1 1 calc GR . . . .
H27C H 0.169950 0.146957 0.311564 0.053 Uiso 1 1 calc GR . . . .
C28 C 0.51241(19) 0.10477(19) 0.37356(14) 0.0291(7) Uani 1 1 d . U . . .
H28 H 0.508344 0.158929 0.358964 0.035 Uiso 1 1 calc R . . . .
C29 C 0.5403(2) 0.1156(2) 0.42989(15) 0.0364(9) Uani 1 1 d . U . . .
H29A H 0.496289 0.139764 0.450537 0.055 Uiso 1 1 calc GR . . . .
H29B H 0.586752 0.149221 0.429649 0.055 Uiso 1 1 calc GR . . . .
H29C H 0.555427 0.064629 0.444801 0.055 Uiso 1 1 calc GR . . . .
C30 C 0.5827(2) 0.0632(2) 0.34107(18) 0.0431(10) Uani 1 1 d . U . . .
H30A H 0.590802 0.009426 0.353447 0.065 Uiso 1 1 calc GR . . . .
H30B H 0.632313 0.091499 0.344878 0.065 Uiso 1 1 calc GR . . . .
H30C H 0.568590 0.062981 0.304728 0.065 Uiso 1 1 calc GR . . . .
C31 C 0.3968(2) 0.03290(18) 0.29731(13) 0.0261(7) Uani 1 1 d . U . . .
H31 H 0.427788 0.071955 0.276816 0.031 Uiso 1 1 calc R . . . .
C32 C 0.3105(2) 0.0377(2) 0.27462(14) 0.0319(8) Uani 1 1 d . U . . .
H32A H 0.277865 -0.003027 0.290450 0.048 Uiso 1 1 calc GR . . . .
H32B H 0.314403 0.030016 0.237333 0.048 Uiso 1 1 calc GR . . . .
H32C H 0.285348 0.088999 0.281861 0.048 Uiso 1 1 calc GR . . . .
C33 C 0.4375(2) -0.0482(2) 0.28271(15) 0.0385(9) Uani 1 1 d . U . . .
H33A H 0.491691 -0.052092 0.296594 0.058 Uiso 1 1 calc GR . . . .
H33B H 0.440985 -0.052910 0.245190 0.058 Uiso 1 1 calc GR . . . .
H33C H 0.405301 -0.090264 0.297257 0.058 Uiso 1 1 calc GR . . . .
C34 C 0.3928(2) -0.0213(2) 0.41681(14) 0.0344(8) Uani 1 1 d . U . . .
H34 H 0.389685 0.002340 0.451821 0.041 Uiso 1 1 calc R . . . .
C35 C 0.3154(3) -0.0702(2) 0.41223(16) 0.0432(9) Uani 1 1 d . U . . .
H35A H 0.267917 -0.037883 0.422007 0.065 Uiso 1 1 calc GR . . . .
H35B H 0.319213 -0.115852 0.435168 0.065 Uiso 1 1 calc GR . . . .
H35C H 0.310881 -0.087468 0.376663 0.065 Uiso 1 1 calc GR . . . .
C36 C 0.4685(3) -0.0791(2) 0.41624(17) 0.0451(10) Uani 1 1 d . U . . .
H36A H 0.472767 -0.105781 0.383097 0.068 Uiso 1 1 calc GR . . . .
H36B H 0.462656 -0.117751 0.444014 0.068 Uiso 1 1 calc GR . . . .
H36C H 0.517058 -0.049736 0.421242 0.068 Uiso 1 1 calc GR . . . .
Tm2 Tm 0.82042(2) 0.80056(2) 0.15101(2) 0.01801(4) Uani 1 1 d . U . . .
Si5 Si 0.96712(5) 0.91036(5) 0.18338(3) 0.01828(17) Uani 1 1 d . U . . .
Si6 Si 0.85926(5) 0.81864(5) 0.27167(3) 0.01877(17) Uani 1 1 d . U . . .
Si7 Si 0.71065(5) 0.68673(5) 0.09463(3) 0.02043(18) Uani 1 1 d . U . . .
Si8 Si 0.87092(5) 0.59440(5) 0.13118(4) 0.02245(18) Uani 1 1 d . U . . .
N3 N 0.90155(14) 0.84114(14) 0.21060(10) 0.0186(5) Uani 1 1 d . U . . .
N4 N 0.80568(14) 0.68024(14) 0.12479(10) 0.0193(5) Uani 1 1 d . U . . .
C04F C 0.5635(2) 0.5923(2) 0.09647(16) 0.0416(9) Uani 1 1 d . U . . .
H04A H 0.527152 0.636264 0.087400 0.062 Uiso 1 1 calc GR . . . .
H04B H 0.533395 0.553314 0.116069 0.062 Uiso 1 1 calc GR . . . .
H04C H 0.586502 0.568765 0.065010 0.062 Uiso 1 1 calc GR . . . .
C37 C 0.94836(19) 1.01340(17) 0.21212(13) 0.0236(7) Uani 1 1 d . U . . .
H37 H 0.945371 1.005606 0.250296 0.028 Uiso 1 1 calc R . . . .
C38 C 0.8654(2) 1.05187(19) 0.19720(14) 0.0294(7) Uani 1 1 d . U . . .
H38A H 0.822513 1.015476 0.205074 0.044 Uiso 1 1 calc GR . . . .
H38B H 0.866169 1.064372 0.160328 0.044 Uiso 1 1 calc GR . . . .
H38C H 0.855456 1.099816 0.216856 0.044 Uiso 1 1 calc GR . . . .
C39 C 1.0164(2) 1.07357(19) 0.20165(15) 0.0335(8) Uani 1 1 d . U . . .
H39A H 1.019182 1.086673 0.164881 0.050 Uiso 1 1 calc GR . . . .
H39B H 1.068165 1.050458 0.212120 0.050 Uiso 1 1 calc GR . . . .
H39C H 1.004189 1.121014 0.221422 0.050 Uiso 1 1 calc GR . . . .
C40 C 0.93397(18) 0.91687(18) 0.11131(12) 0.0222(6) Uani 1 1 d . U . . .
H40 H 0.875275 0.931560 0.112190 0.027 Uiso 1 1 calc R . . . .
C41 C 0.9772(2) 0.9833(2) 0.08015(14) 0.0311(8) Uani 1 1 d . U . . .
H41A H 1.035529 0.974116 0.081093 0.047 Uiso 1 1 calc GR . . . .
H41B H 0.962760 1.033945 0.095582 0.047 Uiso 1 1 calc GR . . . .
H41C H 0.960079 0.983319 0.044376 0.047 Uiso 1 1 calc GR . . . .
C42 C 0.9442(2) 0.84103(19) 0.07735(13) 0.0274(7) Uani 1 1 d . U . . .
H42A H 0.925534 0.795930 0.097185 0.041 Uiso 1 1 calc GR . . . .
H42B H 1.001040 0.832472 0.067500 0.041 Uiso 1 1 calc GR . . . .
H42C H 0.912425 0.847711 0.046331 0.041 Uiso 1 1 calc GR . . . .
C43 C 1.08073(18) 0.88552(19) 0.18614(13) 0.0246(7) Uani 1 1 d . U . . .
H43 H 1.107941 0.928733 0.167182 0.030 Uiso 1 1 calc R . . . .
C44 C 1.1126(2) 0.8866(2) 0.24227(15) 0.0341(8) Uani 1 1 d . U . . .
H44A H 1.089524 0.843868 0.262392 0.051 Uiso 1 1 calc GR . . . .
H44B H 1.096978 0.936515 0.258306 0.051 Uiso 1 1 calc GR . . . .
H44C H 1.171387 0.880245 0.241223 0.051 Uiso 1 1 calc GR . . . .
C45 C 1.1105(2) 0.8088(2) 0.15912(16) 0.0355(8) Uani 1 1 d . U . . .
H45A H 1.097077 0.811549 0.122666 0.053 Uiso 1 1 calc GR . . . .
H45B H 1.084308 0.764285 0.175490 0.053 Uiso 1 1 calc GR . . . .
H45C H 1.168918 0.802284 0.162197 0.053 Uiso 1 1 calc GR . . . .
C46 C 0.74664(18) 0.80275(18) 0.25424(12) 0.0218(6) Uani 1 1 d . U . . .
H46 H 0.748446 0.762587 0.226594 0.026 Uiso 1 1 calc R . . . .
C47 C 0.70157(19) 0.87684(19) 0.23093(14) 0.0277(7) Uani 1 1 d . U . . .
H47A H 0.731508 0.895209 0.200445 0.042 Uiso 1 1 calc GR . . . .
H47B H 0.697788 0.918223 0.256646 0.042 Uiso 1 1 calc GR . . . .
H47C H 0.647408 0.863131 0.221209 0.042 Uiso 1 1 calc GR . . . .
C48 C 0.6927(2) 0.7688(2) 0.29932(15) 0.0360(8) Uani 1 1 d . U . . .
H48A H 0.692334 0.804148 0.328693 0.054 Uiso 1 1 calc GR . . . .
H48B H 0.714579 0.717439 0.309720 0.054 Uiso 1 1 calc GR . . . .
H48C H 0.637705 0.763822 0.287569 0.054 Uiso 1 1 calc GR . . . .
C49 C 0.8612(2) 0.8907(2) 0.32779(15) 0.0356(8) Uani 1 1 d . U . . .
H49 H 0.837131 0.860137 0.356951 0.043 Uiso 1 1 calc R . . . .
C50 C 0.8113(3) 0.9663(2) 0.32929(17) 0.0482(10) Uani 1 1 d . U . . .
H50A H 0.754105 0.954631 0.329805 0.072 Uiso 1 1 calc GR . . . .
H50B H 0.824189 0.997911 0.298752 0.072 Uiso 1 1 calc GR . . . .
H50C H 0.823459 0.995142 0.360293 0.072 Uiso 1 1 calc GR . . . .
C51 C 0.9480(2) 0.9044(2) 0.34666(15) 0.0387(9) Uani 1 1 d . U . . .
H51A H 0.975205 0.940018 0.322745 0.058 Uiso 1 1 calc GR . . . .
H51B H 0.978343 0.854514 0.348036 0.058 Uiso 1 1 calc GR . . . .
H51C H 0.944746 0.927376 0.381029 0.058 Uiso 1 1 calc GR . . . .
C52 C 0.89869(19) 0.71876(19) 0.29771(13) 0.0266(7) Uani 1 1 d . U . . .
H52 H 0.868262 0.679294 0.278816 0.032 Uiso 1 1 calc R . . . .
C53 C 0.8803(2) 0.7012(2) 0.35613(14) 0.0377(9) Uani 1 1 d . U . . .
H53A H 0.915446 0.731668 0.377235 0.057 Uiso 1 1 calc GR . . . .
H53B H 0.889995 0.645507 0.363167 0.057 Uiso 1 1 calc GR . . . .
H53C H 0.824018 0.715614 0.364452 0.057 Uiso 1 1 calc GR . . . .
C54 C 0.9890(2) 0.6984(2) 0.28473(16) 0.0376(9) Uani 1 1 d . U . . .
H54A H 1.023010 0.729943 0.305936 0.056 Uiso 1 1 calc GR . . . .
H54B H 1.000456 0.709658 0.248278 0.056 Uiso 1 1 calc GR . . . .
H54C H 1.000378 0.642966 0.291809 0.056 Uiso 1 1 calc GR . . . .
C55 C 0.67398(18) 0.79641(18) 0.10502(13) 0.0234(7) Uani 1 1 d . U . . .
H55 H 0.681448 0.807428 0.142248 0.028 Uiso 1 1 calc R . . . .
C56 C 0.7201(2) 0.86139(19) 0.07388(14) 0.0296(8) Uani 1 1 d . U . . .
H56A H 0.777891 0.848266 0.073115 0.044 Uiso 1 1 calc GR . . . .
H56B H 0.710337 0.911898 0.090570 0.044 Uiso 1 1 calc GR . . . .
H56C H 0.700737 0.864321 0.038631 0.044 Uiso 1 1 calc GR . . . .
C57 C 0.5817(2) 0.8109(2) 0.09515(16) 0.0348(8) Uani 1 1 d . U . . .
H57A H 0.550786 0.771758 0.114093 0.052 Uiso 1 1 calc GR . . . .
H57B H 0.572039 0.806797 0.058279 0.052 Uiso 1 1 calc GR . . . .
H57C H 0.564726 0.863132 0.106941 0.052 Uiso 1 1 calc GR . . . .
C58 C 0.6412(2) 0.6951(2) -0.00912(15) 0.0394(9) Uani 1 1 d . U . . .
H58A H 0.641277 0.752168 -0.011637 0.059 Uiso 1 1 calc GR . . . .
H58B H 0.591957 0.679149 0.008907 0.059 Uiso 1 1 calc GR . . . .
H58C H 0.643655 0.673032 -0.043745 0.059 Uiso 1 1 calc GR . . . .
C59 C 0.7948(2) 0.6928(2) -0.00661(14) 0.0384(9) Uani 1 1 d . U . . .
H59A H 0.842200 0.671518 0.010941 0.058 Uiso 1 1 calc GR . . . .
H59B H 0.794925 0.749926 -0.006300 0.058 Uiso 1 1 calc GR . . . .
H59C H 0.795972 0.674766 -0.042255 0.058 Uiso 1 1 calc GR . . . .
C60 C 0.7170(2) 0.6644(2) 0.02176(13) 0.0292(7) Uani 1 1 d . U . . .
H60 H 0.718506 0.606250 0.018895 0.035 Uiso 1 1 calc R . . . .
C61 C 0.6330(2) 0.6224(2) 0.13011(14) 0.0296(7) Uani 1 1 d . U . . .
H61 H 0.664290 0.574205 0.140573 0.036 Uiso 1 1 calc R . . . .
C63 C 0.5964(2) 0.6565(2) 0.18173(15) 0.0388(9) Uani 1 1 d . U . . .
H63A H 0.639011 0.679888 0.201136 0.058 Uiso 1 1 calc GR . . . .
H63B H 0.572618 0.614568 0.202247 0.058 Uiso 1 1 calc GR . . . .
H63C H 0.554870 0.696508 0.174020 0.058 Uiso 1 1 calc GR . . . .
C64 C 0.9794(2) 0.6322(2) 0.12113(15) 0.0317(8) Uani 1 1 d . U . . .
H64 H 0.977781 0.684611 0.137668 0.038 Uiso 1 1 calc R . . . .
C65 C 1.0045(2) 0.6483(2) 0.06366(16) 0.0391(9) Uani 1 1 d . U . . .
H65A H 0.962026 0.679697 0.047090 0.059 Uiso 1 1 calc GR . . . .
H65B H 1.012605 0.598655 0.045664 0.059 Uiso 1 1 calc GR . . . .
H65C H 1.054624 0.676696 0.062256 0.059 Uiso 1 1 calc GR . . . .
C66 C 1.0488(2) 0.5852(2) 0.14825(18) 0.0465(10) Uani 1 1 d . U . . .
H66A H 1.035967 0.580603 0.185125 0.070 Uiso 1 1 calc GR . . . .
H66B H 1.099202 0.612547 0.143231 0.070 Uiso 1 1 calc GR . . . .
H66C H 1.054803 0.533009 0.133365 0.070 Uiso 1 1 calc GR . . . .
C67 C 0.8644(2) 0.55559(19) 0.20109(13) 0.0287(7) Uani 1 1 d . U . . .
H67 H 0.896805 0.592229 0.221071 0.034 Uiso 1 1 calc R . . . .
C68 C 0.7793(2) 0.5597(2) 0.22768(14) 0.0349(8) Uani 1 1 d . U . . .
H68A H 0.745339 0.521037 0.212429 0.052 Uiso 1 1 calc GR . . . .
H68B H 0.754884 0.612009 0.222764 0.052 Uiso 1 1 calc GR . . . .
H68C H 0.784096 0.548715 0.264551 0.052 Uiso 1 1 calc GR . . . .
C69 C 0.9037(3) 0.4728(2) 0.21216(16) 0.0455(10) Uani 1 1 d . U . . .
H69A H 0.957632 0.469265 0.196137 0.068 Uiso 1 1 calc GR . . . .
H69B H 0.870456 0.432679 0.197874 0.068 Uiso 1 1 calc GR . . . .
H69C H 0.907523 0.464682 0.249394 0.068 Uiso 1 1 calc GR . . . .
C70 C 0.8528(2) 0.51309(19) 0.08122(14) 0.0327(8) Uani 1 1 d . U . . .
H70 H 0.846867 0.539790 0.047066 0.039 Uiso 1 1 calc R . . . .
C71 C 0.9265(3) 0.4534(2) 0.07551(17) 0.0446(10) Uani 1 1 d . U . . .
H71A H 0.933966 0.425197 0.108119 0.067 Uiso 1 1 calc GR . . . .
H71B H 0.975138 0.481633 0.066504 0.067 Uiso 1 1 calc GR . . . .
H71C H 0.916201 0.416123 0.048345 0.067 Uiso 1 1 calc GR . . . .
C72 C 0.7748(2) 0.4649(2) 0.09095(16) 0.0413(9) Uani 1 1 d . U . . .
H72A H 0.774601 0.421753 0.066551 0.062 Uiso 1 1 calc GR . . . .
H72B H 0.727081 0.498951 0.086187 0.062 Uiso 1 1 calc GR . . . .
H72C H 0.774334 0.443916 0.126169 0.062 Uiso 1 1 calc GR . . . .
Cl1 Cl 0.77873(7) 0.38190(10) 0.76363(5) 0.0749(4) Uani 1 1 d D U . . .
Cl2 Cl 0.62580(7) 0.37555(8) 0.82409(5) 0.0649(3) Uani 1 1 d D U . . .
C123 C 0.7221(2) 0.3297(3) 0.81065(16) 0.0520(11) Uani 1 1 d D U . . .
H12H H 0.752591 0.325736 0.842807 0.062 Uiso 1 1 calc R . . . .
H12I H 0.714585 0.276086 0.798312 0.062 Uiso 1 1 calc R . . . .
Cl3 Cl 0.88998(8) 0.17805(8) 0.33176(6) 0.0761(4) Uani 1 1 d D U . . .
C124 C 0.8960(2) 0.2726(3) 0.30457(19) 0.0638(13) Uani 1 1 d D U . . .
H12D H 0.880354 0.311623 0.331097 0.077 Uiso 0.41(4) 1 calc R . P A 1
H12E H 0.857440 0.278300 0.276338 0.077 Uiso 0.41(4) 1 calc R . P A 1
H12F H 0.871649 0.272571 0.270255 0.077 Uiso 0.59(4) 1 calc R . P A 2
H12G H 0.863485 0.309347 0.326384 0.077 Uiso 0.59(4) 1 calc R . P A 2
Cl4B Cl 0.9937(4) 0.2918(6) 0.2802(3) 0.053(2) Uani 0.41(4) 1 d D U P A 1
Cl4A Cl 0.9933(3) 0.3073(8) 0.2977(11) 0.094(3) Uani 0.59(4) 1 d D U P A 2
F00F F 0.55614(10) 0.27056(10) 0.05963(7) 0.0272(4) Uani 1 1 d . U . . .
F00H F 0.79316(11) 0.01665(10) 0.03224(7) 0.0273(4) Uani 1 1 d . U . . .
F00L F 0.76516(12) 0.42053(11) -0.07395(8) 0.0345(5) Uani 1 1 d . U . . .
F00M F 0.71327(10) 0.07376(11) 0.12861(7) 0.0278(4) Uani 1 1 d . U . . .
F00O F 0.79788(10) 0.26945(10) -0.04785(7) 0.0280(4) Uani 1 1 d . U . . .
F00P F 0.62776(12) 0.49844(10) -0.03485(8) 0.0348(5) Uani 1 1 d . U . . .
F00Q F 0.59197(12) -0.00763(11) 0.16915(8) 0.0350(5) Uani 1 1 d . U . . .
F00S F 0.69687(11) 0.24151(11) 0.12586(7) 0.0299(4) Uani 1 1 d . U . . .
F00T F 0.54822(11) 0.14722(11) -0.01518(7) 0.0294(4) Uani 1 1 d . U . . .
F00U F 0.89393(10) 0.14399(11) 0.00018(8) 0.0289(4) Uani 1 1 d . U . . .
F00Y F 0.42547(11) 0.06563(12) 0.02742(8) 0.0354(5) Uani 1 1 d . U . . .
F00Z F 0.70373(12) 0.08232(12) -0.16662(8) 0.0369(5) Uani 1 1 d . U . . .
F01C F 1.01194(11) 0.19557(13) 0.05827(9) 0.0420(5) Uani 1 1 d . U . . .
F01D F 0.44628(11) -0.01409(11) 0.12060(9) 0.0377(5) Uani 1 1 d . U . . .
F01E F 0.97731(13) 0.26884(12) 0.15160(9) 0.0462(6) Uani 1 1 d . U . . .
F01J F 0.81730(13) 0.28852(12) 0.18472(8) 0.0415(5) Uani 1 1 d . U . . .
F01K F 0.77999(13) -0.06009(12) -0.14322(9) 0.0429(5) Uani 1 1 d . U . . .
F011 F 0.67057(11) 0.18921(11) -0.09408(7) 0.0306(4) Uani 1 1 d . U . . .
F014 F 0.52503(11) 0.42022(10) 0.03252(8) 0.0320(4) Uani 1 1 d . U . . .
F019 F 0.82435(13) -0.09087(11) -0.04217(9) 0.0405(5) Uani 1 1 d . U . . .
C73 C 0.73193(17) 0.11022(17) -0.02648(12) 0.0205(6) Uani 1 1 d . U . . .
C74 C 0.70999(18) 0.12129(18) -0.07803(13) 0.0231(7) Uani 1 1 d . U . . .
C75 C 0.72592(19) 0.0666(2) -0.11727(13) 0.0274(7) Uani 1 1 d . U . . .
C76 C 0.7644(2) -0.00555(19) -0.10562(14) 0.0296(7) Uani 1 1 d . U . . .
C77 C 0.78663(19) -0.02066(18) -0.05491(14) 0.0278(7) Uani 1 1 d . U . . .
C78 C 0.76996(18) 0.03581(18) -0.01729(13) 0.0223(6) Uani 1 1 d . U . . .
C79 C 0.67825(17) 0.26034(17) 0.00608(12) 0.0197(6) Uani 1 1 d . U . . .
C80 C 0.72789(18) 0.30418(18) -0.02723(12) 0.0213(6) Uani 1 1 d . U . . .
C81 C 0.71287(19) 0.38247(18) -0.04152(13) 0.0248(7) Uani 1 1 d . U . . .
C82 C 0.64347(19) 0.42174(18) -0.02178(13) 0.0242(7) Uani 1 1 d . U . . .
C83 C 0.59244(18) 0.38206(18) 0.01181(13) 0.0230(7) Uani 1 1 d . U . . .
C84 C 0.61008(18) 0.30341(18) 0.02547(12) 0.0208(6) Uani 1 1 d . U . . .
C85 C 0.63639(17) 0.11858(17) 0.05506(12) 0.0194(6) Uani 1 1 d . U . . .
C86 C 0.56128(18) 0.11084(18) 0.03138(12) 0.0221(6) Uani 1 1 d . U . . .
C87 C 0.49742(18) 0.06839(18) 0.05229(14) 0.0250(7) Uani 1 1 d . U . . .
C88 C 0.50726(19) 0.02802(18) 0.09885(14) 0.0264(7) Uani 1 1 d . U . . .
C89 C 0.58084(19) 0.03154(18) 0.12340(13) 0.0243(7) Uani 1 1 d . U . . .
C90 C 0.64337(18) 0.07581(17) 0.10119(13) 0.0210(6) Uani 1 1 d . U . . .
C91 C 0.78801(18) 0.18813(17) 0.06039(12) 0.0198(6) Uani 1 1 d . U . . .
C92 C 0.87008(19) 0.17934(18) 0.04578(13) 0.0236(7) Uani 1 1 d . U . . .
C93 C 0.93366(19) 0.20580(19) 0.07542(14) 0.0292(7) Uani 1 1 d . U . . .
C94 C 0.9165(2) 0.24289(19) 0.12229(14) 0.0302(8) Uani 1 1 d . U . . .
C95 C 0.8359(2) 0.25312(18) 0.13877(13) 0.0274(7) Uani 1 1 d . U . . .
C96 C 0.77432(18) 0.22714(17) 0.10783(13) 0.0232(7) Uani 1 1 d . U . . .
B1 B 0.7086(2) 0.1689(2) 0.02361(14) 0.0196(7) Uani 1 1 d . U . . .
F00G F 0.69815(11) 0.49683(10) 0.54782(7) 0.0269(4) Uani 1 1 d . U . . .
F00I F 0.78531(10) 0.44014(11) 0.63839(7) 0.0292(4) Uani 1 1 d . U . . .
F00J F 0.60374(10) 0.36616(11) 0.51945(7) 0.0291(4) Uani 1 1 d . U . . .
F00K F 0.94462(11) 0.24522(10) 0.56320(7) 0.0286(4) Uani 1 1 d . U . . .
F00N F 0.95290(11) 0.36968(11) 0.49024(7) 0.0303(4) Uani 1 1 d . U . . .
F00R F 0.80717(11) 0.27166(11) 0.63640(7) 0.0298(4) Uani 1 1 d . U . . .
F00V F 0.70143(10) 0.25028(10) 0.46476(8) 0.0285(4) Uani 1 1 d . U . . .
F00W F 0.82767(11) 0.33625(11) 0.41573(7) 0.0303(4) Uani 1 1 d . U . . .
F00X F 0.48901(11) 0.31395(12) 0.58429(9) 0.0394(5) Uani 1 1 d . U . . .
F01A F 0.90839(12) 0.51537(12) 0.67761(9) 0.0409(5) Uani 1 1 d . U . . .
F01B F 0.68945(13) 0.22295(12) 0.70235(8) 0.0392(5) Uani 1 1 d . U . . .
F01F F 0.70535(12) 0.58223(12) 0.37251(8) 0.0378(5) Uani 1 1 d . U . . .
F01L F 0.52840(12) 0.24384(12) 0.67779(9) 0.0402(5) Uani 1 1 d . U . . .
F010 F 0.74495(11) 0.10735(11) 0.42661(8) 0.0354(5) Uani 1 1 d . U . . .
F012 F 0.98421(11) 0.10378(11) 0.52494(8) 0.0335(5) Uani 1 1 d . U . . .
F013 F 0.78789(11) 0.44421(12) 0.34492(7) 0.0331(4) Uani 1 1 d . U . . .
F015 F 1.07708(11) 0.44393(12) 0.53183(8) 0.0371(5) Uani 1 1 d . U . . .
F016 F 0.88822(12) 0.03344(11) 0.45462(8) 0.0369(5) Uani 1 1 d . U . . .
F017 F 0.65800(12) 0.60485(11) 0.47479(8) 0.0353(5) Uani 1 1 d . U . . .
F018 F 1.05572(12) 0.51988(13) 0.62539(9) 0.0440(5) Uani 1 1 d . U . . .
C98 C 0.85623(18) 0.43786(18) 0.60966(13) 0.0232(7) Uani 1 1 d . U . . .
C99 C 0.9196(2) 0.47886(18) 0.63094(14) 0.0272(7) Uani 1 1 d . U . . .
C100 C 0.99361(19) 0.48131(19) 0.60473(14) 0.0290(7) Uani 1 1 d . U . . .
C101 C 1.00390(18) 0.44291(19) 0.55759(14) 0.0262(7) Uani 1 1 d . U . . .
C102 C 0.93902(18) 0.40382(17) 0.53765(12) 0.0218(6) Uani 1 1 d . U . . .
C103 C 0.86337(18) 0.39668(17) 0.56288(12) 0.0208(6) Uani 1 1 d . U . . .
C105 C 0.89248(18) 0.21532(18) 0.52847(12) 0.0218(6) Uani 1 1 d . U . . .
C106 C 0.91500(18) 0.14130(19) 0.50935(13) 0.0241(7) Uani 1 1 d . U . . .
C107 C 0.86636(19) 0.10504(18) 0.47434(13) 0.0251(7) Uani 1 1 d . U . . .
C108 C 0.79404(19) 0.14289(19) 0.46017(13) 0.0241(7) Uani 1 1 d . U . . .
C109 C 0.77390(18) 0.21659(18) 0.48030(13) 0.0218(6) Uani 1 1 d . U . . .
C110 C 0.82181(18) 0.25862(18) 0.51396(12) 0.0204(6) Uani 1 1 d . U . . .
C111 C 0.76323(18) 0.40864(18) 0.48619(12) 0.0208(6) Uani 1 1 d . U . . .
C112 C 0.78439(18) 0.40112(18) 0.43357(13) 0.0242(7) Uani 1 1 d . U . . .
C113 C 0.76532(19) 0.4572(2) 0.39538(13) 0.0263(7) Uani 1 1 d . U . . .
C114 C 0.72317(19) 0.52656(19) 0.40912(13) 0.0267(7) Uani 1 1 d . U . . .
C115 C 0.70059(18) 0.53778(18) 0.46053(14) 0.0256(7) Uani 1 1 d . U . . .
C116 C 0.72124(18) 0.48059(18) 0.49747(13) 0.0225(7) Uani 1 1 d . U . . .
C117 C 0.71297(18) 0.32483(17) 0.57505(12) 0.0214(6) Uani 1 1 d . U . . .
C118 C 0.72857(19) 0.28590(18) 0.62235(13) 0.0233(7) Uani 1 1 d . U . . .
C119 C 0.6690(2) 0.25915(18) 0.65715(13) 0.0270(7) Uani 1 1 d . U . . .
C120 C 0.5875(2) 0.26917(18) 0.64461(14) 0.0285(7) Uani 1 1 d . U . . .
C121 C 0.56784(18) 0.30476(18) 0.59791(14) 0.0270(7) Uani 1 1 d . U . . .
C122 C 0.62965(18) 0.33160(18) 0.56458(13) 0.0229(7) Uani 1 1 d . U . . .
B2 B 0.7899(2) 0.3474(2) 0.53468(14) 0.0206(7) Uani 1 1 d . U . . .

loop_
_atom_site_aniso_label
_atom_site_aniso_U_11
_atom_site_aniso_U_22
_atom_site_aniso_U_33
_atom_site_aniso_U_23
_atom_site_aniso_U_13
_atom_site_aniso_U_12
Tm1 0.01825(7) 0.01756(7) 0.01946(8) -0.00244(5) 0.00245(5) -0.00290(5)
Si1 0.0183(4) 0.0210(4) 0.0213(5) -0.0022(3) 0.0016(3) -0.0042(3)
Si2 0.0249(4) 0.0177(4) 0.0183(4) -0.0009(3) -0.0002(3) -0.0019(3)
Si3 0.0235(4) 0.0263(4) 0.0206(5) -0.0044(4) 0.0034(3) -0.0099(4)
Si4 0.0256(4) 0.0177(4) 0.0224(5) -0.0002(3) -0.0032(4) -0.0010(3)
N1 0.0203(12) 0.0180(12) 0.0176(13) -0.0009(10) 0.0016(10) -0.0031(10)
N2 0.0189(12) 0.0202(12) 0.0193(14) -0.0020(10) 0.0003(10) -0.0036(10)
C1 0.0177(14) 0.0224(15) 0.0209(16) -0.0043(12) -0.0003(12) -0.0029(12)
C2 0.0307(18) 0.0256(17) 0.0272(19) -0.0033(14) -0.0042(14) -0.0066(14)
C3 0.0260(17) 0.0269(16) 0.0277(19) -0.0030(14) -0.0030(14) -0.0053(13)
C4 0.0322(17) 0.0233(16) 0.0239(18) -0.0009(13) 0.0016(14) -0.0075(13)
C5 0.0357(18) 0.0187(16) 0.036(2) -0.0033(14) -0.0053(15) 0.0000(13)
C6 0.041(2) 0.0261(17) 0.035(2) -0.0027(15) 0.0038(16) -0.0122(15)
C7 0.0158(15) 0.0330(18) 0.038(2) -0.0070(15) 0.0027(13) -0.0063(13)
C8 0.0304(19) 0.044(2) 0.044(2) -0.0037(18) 0.0145(16) -0.0053(16)
C9 0.0208(17) 0.052(2) 0.045(2) 0.0033(18) 0.0032(16) 0.0054(16)
C10 0.047(2) 0.0211(16) 0.0228(18) 0.0010(13) -0.0033(15) -0.0059(15)
C11 0.056(2) 0.0326(19) 0.032(2) 0.0076(16) -0.0113(18) 0.0001(17)
C12 0.056(2) 0.034(2) 0.033(2) 0.0073(17) 0.0057(17) -0.0137(18)
C13 0.0223(15) 0.0232(16) 0.0229(17) 0.0001(13) -0.0055(12) 0.0017(12)
C14 0.0259(17) 0.0282(17) 0.037(2) -0.0012(15) -0.0021(15) 0.0042(14)
C15 0.0302(18) 0.0370(19) 0.032(2) 0.0015(16) -0.0101(15) -0.0061(15)
C16 0.0305(17) 0.0223(16) 0.0231(17) -0.0023(13) 0.0013(13) -0.0007(13)
C17 0.044(2) 0.0342(19) 0.028(2) -0.0084(16) 0.0013(16) -0.0027(16)
C18 0.039(2) 0.038(2) 0.036(2) -0.0142(17) 0.0028(16) 0.0058(16)
C19 0.0227(16) 0.0315(17) 0.0299(19) -0.0104(15) 0.0070(14) -0.0027(13)
C20 0.0342(19) 0.0352(19) 0.043(2) -0.0179(17) 0.0124(16) -0.0088(15)
C21 0.0233(18) 0.062(3) 0.064(3) -0.021(2) 0.0104(18) -0.0026(18)
C22 0.047(2) 0.042(2) 0.0231(19) -0.0045(16) 0.0055(15) -0.0171(17)
C23 0.047(2) 0.059(3) 0.023(2) -0.0049(18) -0.0014(16) -0.0106(19)
C24 0.057(3) 0.079(3) 0.032(2) -0.016(2) 0.0200(19) -0.035(2)
C25 0.0319(18) 0.0305(18) 0.0286(19) -0.0053(15) 0.0014(14) -0.0138(14)
C26 0.054(3) 0.066(3) 0.041(2) -0.005(2) 0.0026(19) -0.046(2)
C27 0.0262(18) 0.044(2) 0.037(2) -0.0080(17) -0.0034(15) -0.0086(15)
C28 0.0240(16) 0.0213(16) 0.042(2) -0.0028(15) -0.0048(14) 0.0037(13)
C29 0.0311(19) 0.0311(19) 0.048(2) -0.0023(17) -0.0148(16) 0.0007(15)
C30 0.0259(18) 0.039(2) 0.064(3) -0.0079(19) 0.0001(17) 0.0081(16)
C31 0.0349(18) 0.0189(15) 0.0246(18) -0.0013(13) 0.0003(14) -0.0008(13)
C32 0.0389(19) 0.0320(18) 0.0254(19) -0.0055(15) -0.0043(15) -0.0032(15)
C33 0.053(2) 0.0253(18) 0.037(2) -0.0073(16) -0.0009(18) 0.0035(16)
C34 0.055(2) 0.0227(17) 0.0260(19) 0.0033(14) -0.0070(16) -0.0028(15)
C35 0.062(3) 0.0277(19) 0.040(2) 0.0107(17) 0.0018(19) -0.0094(17)
C36 0.064(3) 0.0271(19) 0.045(2) 0.0066(17) -0.018(2) 0.0025(17)
Tm2 0.01827(7) 0.01603(7) 0.02000(8) 0.00012(5) -0.00414(5) -0.00183(5)
Si5 0.0166(4) 0.0176(4) 0.0208(4) 0.0000(3) -0.0016(3) -0.0013(3)
Si6 0.0200(4) 0.0197(4) 0.0168(4) -0.0018(3) -0.0012(3) -0.0018(3)
Si7 0.0227(4) 0.0189(4) 0.0202(5) 0.0017(3) -0.0052(3) -0.0053(3)
Si8 0.0260(4) 0.0170(4) 0.0245(5) -0.0021(3) -0.0038(4) 0.0012(3)
N3 0.0186(12) 0.0175(12) 0.0198(14) -0.0013(10) -0.0030(10) 0.0002(10)
N4 0.0198(12) 0.0165(12) 0.0217(14) 0.0012(10) -0.0014(10) -0.0014(10)
C04F 0.040(2) 0.045(2) 0.042(2) -0.0023(18) -0.0038(17) -0.0233(18)
C37 0.0264(16) 0.0192(15) 0.0254(18) -0.0016(13) -0.0033(13) -0.0003(12)
C38 0.0310(18) 0.0220(16) 0.035(2) -0.0013(14) -0.0047(15) 0.0013(13)
C39 0.0349(19) 0.0230(17) 0.043(2) -0.0023(15) -0.0079(16) -0.0050(14)
C40 0.0200(15) 0.0247(16) 0.0219(17) 0.0028(13) -0.0011(12) -0.0023(12)
C41 0.0347(19) 0.0294(18) 0.030(2) 0.0073(15) -0.0006(15) -0.0087(15)
C42 0.0282(17) 0.0294(17) 0.0247(18) -0.0028(14) 0.0068(14) -0.0069(14)
C43 0.0171(15) 0.0264(16) 0.0304(19) 0.0038(14) 0.0000(13) -0.0037(12)
C44 0.0226(17) 0.040(2) 0.040(2) 0.0000(17) -0.0067(15) -0.0013(15)
C45 0.0220(17) 0.0347(19) 0.050(2) -0.0053(17) -0.0018(16) 0.0059(14)
C46 0.0191(15) 0.0258(16) 0.0207(17) -0.0036(13) -0.0005(12) -0.0017(12)
C47 0.0219(16) 0.0329(18) 0.0282(19) -0.0044(14) -0.0021(13) 0.0043(13)
C48 0.0251(18) 0.045(2) 0.037(2) 0.0061(17) 0.0050(15) -0.0051(15)
C49 0.0308(18) 0.044(2) 0.032(2) -0.0158(17) 0.0071(15) -0.0095(15)
C50 0.054(3) 0.048(2) 0.042(3) -0.0160(19) -0.0043(19) 0.0060(19)
C51 0.044(2) 0.044(2) 0.029(2) -0.0138(17) -0.0018(16) -0.0135(17)
C52 0.0268(16) 0.0260(16) 0.0274(18) 0.0040(14) -0.0077(13) -0.0022(13)
C53 0.041(2) 0.043(2) 0.030(2) 0.0116(17) -0.0071(16) -0.0062(17)
C54 0.0301(18) 0.039(2) 0.043(2) 0.0145(17) -0.0066(16) 0.0065(15)
C55 0.0245(16) 0.0229(15) 0.0231(17) 0.0012(13) -0.0077(13) -0.0009(12)
C56 0.0316(18) 0.0216(16) 0.036(2) 0.0044(14) -0.0101(15) -0.0017(13)
C57 0.0269(17) 0.0310(18) 0.047(2) -0.0008(17) -0.0116(16) -0.0029(14)
C58 0.046(2) 0.045(2) 0.029(2) 0.0039(17) -0.0168(17) -0.0117(17)
C59 0.048(2) 0.044(2) 0.024(2) -0.0023(16) 0.0003(16) -0.0090(17)
C60 0.0391(19) 0.0288(17) 0.0205(17) -0.0007(14) -0.0068(14) -0.0078(14)
C61 0.0285(17) 0.0298(17) 0.0314(19) 0.0052(15) -0.0041(14) -0.0115(14)
C63 0.0325(19) 0.051(2) 0.034(2) 0.0053(17) 0.0012(15) -0.0152(17)
C64 0.0264(17) 0.0277(17) 0.041(2) -0.0090(15) -0.0016(15) 0.0034(14)
C65 0.034(2) 0.036(2) 0.047(2) -0.0107(17) 0.0096(17) -0.0011(16)
C66 0.030(2) 0.047(2) 0.063(3) -0.010(2) -0.0073(18) 0.0109(17)
C67 0.0356(18) 0.0231(16) 0.0277(19) 0.0005(14) -0.0095(14) -0.0005(14)
C68 0.045(2) 0.0318(19) 0.028(2) 0.0083(15) -0.0054(16) -0.0048(16)
C69 0.068(3) 0.0274(19) 0.041(2) 0.0061(17) -0.014(2) 0.0103(18)
C70 0.049(2) 0.0221(16) 0.0274(19) -0.0052(14) -0.0067(16) 0.0022(15)
C71 0.055(2) 0.0264(19) 0.052(3) -0.0139(18) 0.000(2) 0.0071(17)
C72 0.057(2) 0.0263(18) 0.042(2) -0.0089(17) -0.0149(19) -0.0059(17)
Cl1 0.0386(6) 0.1324(12) 0.0532(8) 0.0136(8) -0.0059(5) 0.0052(7)
Cl2 0.0410(6) 0.0694(8) 0.0824(9) 0.0170(7) 0.0036(6) 0.0146(5)
C123 0.047(2) 0.062(3) 0.046(3) -0.001(2) -0.0089(19) 0.024(2)
Cl3 0.0715(8) 0.0760(8) 0.0806(10) -0.0037(7) 0.0212(7) -0.0171(7)
C124 0.051(2) 0.088(3) 0.050(3) 0.005(3) 0.007(2) 0.023(2)
Cl4B 0.055(2) 0.041(3) 0.061(5) 0.0028(18) 0.006(3) 0.0087(18)
Cl4A 0.0537(19) 0.050(3) 0.179(9) 0.026(5) -0.032(3) -0.0047(16)
F00F 0.0243(9) 0.0229(9) 0.0335(11) 0.0026(8) 0.0094(8) 0.0033(7)
F00H 0.0294(10) 0.0216(9) 0.0306(11) 0.0040(8) -0.0006(8) 0.0039(7)
F00L 0.0377(11) 0.0276(10) 0.0373(12) 0.0092(9) 0.0102(9) -0.0009(8)
F00M 0.0217(9) 0.0342(10) 0.0277(11) 0.0084(8) -0.0056(7) -0.0012(8)
F00O 0.0237(9) 0.0253(9) 0.0342(11) 0.0019(8) 0.0090(8) 0.0030(7)
F00P 0.0387(11) 0.0185(9) 0.0465(13) 0.0063(9) 0.0014(9) 0.0051(8)
F00Q 0.0342(11) 0.0336(11) 0.0366(12) 0.0172(9) 0.0009(9) -0.0021(8)
F00S 0.0281(10) 0.0336(10) 0.0276(11) -0.0082(8) 0.0032(8) 0.0034(8)
F00T 0.0250(9) 0.0374(11) 0.0260(10) 0.0054(8) -0.0076(8) -0.0006(8)
F00U 0.0193(9) 0.0339(10) 0.0333(11) -0.0053(8) 0.0050(8) -0.0008(8)
F00Y 0.0192(9) 0.0388(11) 0.0488(13) -0.0025(10) -0.0088(8) -0.0044(8)
F00Z 0.0424(12) 0.0471(12) 0.0219(11) -0.0086(9) -0.0011(9) -0.0090(9)
F01C 0.0171(9) 0.0469(12) 0.0622(15) -0.0021(11) -0.0036(9) -0.0037(9)
F01D 0.0240(10) 0.0342(11) 0.0547(14) 0.0093(10) 0.0080(9) -0.0081(8)
F01E 0.0410(12) 0.0399(12) 0.0596(15) -0.0054(11) -0.0268(11) -0.0086(10)
F01J 0.0553(13) 0.0384(12) 0.0317(12) -0.0132(9) -0.0108(10) -0.0028(10)
F01K 0.0504(13) 0.0353(11) 0.0431(13) -0.0224(10) 0.0098(10) -0.0059(10)
F011 0.0367(11) 0.0299(10) 0.0249(11) 0.0005(8) -0.0067(8) 0.0053(8)
F014 0.0255(10) 0.0246(10) 0.0450(13) -0.0019(9) 0.0051(8) 0.0085(8)
F019 0.0468(12) 0.0207(10) 0.0528(14) -0.0048(9) 0.0068(10) 0.0091(9)
C73 0.0159(14) 0.0211(15) 0.0247(17) -0.0007(12) 0.0009(12) -0.0038(11)
C74 0.0191(15) 0.0216(15) 0.0286(17) -0.0020(13) -0.0006(13) -0.0013(12)
C75 0.0245(16) 0.0334(17) 0.0250(18) -0.0044(14) 0.0016(13) -0.0113(13)
C76 0.0276(17) 0.0272(17) 0.0344(19) -0.0129(14) 0.0075(14) -0.0099(13)
C77 0.0232(16) 0.0182(15) 0.042(2) -0.0039(14) 0.0061(14) -0.0038(12)
C78 0.0166(15) 0.0232(15) 0.0272(17) 0.0009(13) 0.0024(12) -0.0033(12)
C79 0.0188(14) 0.0211(15) 0.0192(16) -0.0012(12) -0.0043(12) 0.0015(11)
C80 0.0201(15) 0.0230(15) 0.0206(17) -0.0024(12) 0.0006(12) 0.0021(12)
C81 0.0274(16) 0.0218(15) 0.0252(18) 0.0000(13) 0.0009(13) -0.0036(12)
C82 0.0268(16) 0.0176(15) 0.0283(18) 0.0025(13) -0.0064(13) 0.0018(12)
C83 0.0205(15) 0.0220(15) 0.0263(18) -0.0038(13) -0.0027(12) 0.0042(12)
C84 0.0190(14) 0.0243(15) 0.0192(16) 0.0001(12) -0.0013(12) -0.0021(12)
C85 0.0182(14) 0.0185(14) 0.0213(16) -0.0022(12) 0.0002(12) 0.0014(11)
C86 0.0204(15) 0.0246(16) 0.0211(17) -0.0009(13) -0.0006(12) 0.0023(12)
C87 0.0175(15) 0.0212(15) 0.0365(19) -0.0066(14) -0.0031(13) 0.0026(12)
C88 0.0201(15) 0.0212(16) 0.038(2) -0.0013(14) 0.0063(13) -0.0031(12)
C89 0.0253(16) 0.0201(15) 0.0267(18) 0.0031(13) 0.0042(13) 0.0039(12)
C90 0.0179(14) 0.0195(15) 0.0255(17) -0.0011(12) -0.0031(12) 0.0027(12)
C91 0.0222(15) 0.0136(14) 0.0239(17) 0.0036(12) -0.0039(12) -0.0021(11)
C92 0.0236(15) 0.0199(15) 0.0272(18) 0.0015(13) -0.0005(13) -0.0020(12)
C93 0.0197(15) 0.0263(17) 0.042(2) 0.0052(15) -0.0045(14) -0.0044(13)
C94 0.0312(17) 0.0200(16) 0.041(2) 0.0017(14) -0.0176(14) -0.0067(13)
C95 0.0377(18) 0.0192(15) 0.0259(18) -0.0023(13) -0.0082(14) -0.0005(13)
C96 0.0237(16) 0.0190(15) 0.0267(17) 0.0024(13) -0.0016(13) 0.0012(12)
B1 0.0182(16) 0.0201(16) 0.0204(18) 0.0014(14) 0.0004(13) 0.0009(13)
F00G 0.0326(10) 0.0229(9) 0.0251(10) -0.0032(8) -0.0005(8) 0.0015(8)
F00I 0.0225(9) 0.0354(10) 0.0299(11) -0.0112(8) 0.0025(8) -0.0030(8)
F00J 0.0232(9) 0.0329(10) 0.0314(11) 0.0001(8) -0.0075(8) -0.0010(8)
F00K 0.0257(9) 0.0284(10) 0.0321(11) -0.0049(8) -0.0120(8) 0.0007(8)
F00N 0.0277(10) 0.0372(11) 0.0262(11) -0.0040(8) 0.0051(8) -0.0053(8)
F00R 0.0246(9) 0.0352(10) 0.0295(11) 0.0064(8) -0.0050(8) -0.0005(8)
F00V 0.0223(9) 0.0278(10) 0.0359(11) -0.0069(8) -0.0107(8) 0.0030(7)
F00W 0.0359(11) 0.0312(10) 0.0232(10) -0.0009(8) 0.0042(8) 0.0045(8)
F00X 0.0185(9) 0.0415(12) 0.0584(15) -0.0012(10) 0.0004(9) -0.0045(8)
F01A 0.0349(11) 0.0452(12) 0.0434(13) -0.0254(10) -0.0045(9) -0.0039(9)
F01B 0.0476(12) 0.0396(12) 0.0304(12) 0.0113(9) 0.0013(9) -0.0067(10)
F01F 0.0385(11) 0.0346(11) 0.0408(13) 0.0163(9) -0.0123(9) -0.0053(9)
F01L 0.0349(11) 0.0324(11) 0.0528(14) 0.0028(10) 0.0187(10) -0.0079(9)
F010 0.0325(11) 0.0348(11) 0.0399(12) -0.0186(9) -0.0106(9) -0.0006(8)
F012 0.0258(10) 0.0324(10) 0.0418(12) -0.0046(9) -0.0061(8) 0.0095(8)
F013 0.0325(10) 0.0445(12) 0.0226(10) 0.0050(9) -0.0023(8) -0.0072(9)
F015 0.0239(10) 0.0448(12) 0.0427(13) 0.0036(10) 0.0041(9) -0.0097(9)
F016 0.0401(11) 0.0283(10) 0.0419(13) -0.0163(9) -0.0050(9) 0.0098(9)
F017 0.0399(11) 0.0219(9) 0.0440(13) -0.0003(9) -0.0089(9) 0.0058(8)
F018 0.0267(10) 0.0478(13) 0.0592(15) -0.0145(11) -0.0083(10) -0.0155(9)
C98 0.0183(15) 0.0233(16) 0.0280(18) -0.0008(13) -0.0004(12) -0.0018(12)
C99 0.0297(17) 0.0217(16) 0.0307(19) -0.0057(14) -0.0058(14) -0.0007(13)
C100 0.0216(16) 0.0247(16) 0.042(2) -0.0007(15) -0.0093(14) -0.0068(13)
C101 0.0189(15) 0.0240(16) 0.0357(19) 0.0067(14) -0.0006(13) -0.0028(12)
C102 0.0241(15) 0.0188(15) 0.0226(17) 0.0011(13) -0.0018(12) -0.0010(12)
C103 0.0206(15) 0.0174(14) 0.0245(17) 0.0026(12) -0.0018(12) -0.0016(12)
C105 0.0186(15) 0.0288(16) 0.0183(16) -0.0012(13) -0.0022(12) -0.0049(12)
C106 0.0197(15) 0.0269(16) 0.0255(18) 0.0018(13) -0.0003(13) 0.0019(12)
C107 0.0290(16) 0.0220(15) 0.0238(18) -0.0047(13) 0.0049(13) 0.0018(13)
C108 0.0235(16) 0.0268(16) 0.0225(17) -0.0049(13) -0.0036(13) -0.0046(12)
C109 0.0183(14) 0.0231(15) 0.0241(17) -0.0001(13) -0.0022(12) -0.0012(12)
C110 0.0202(15) 0.0225(15) 0.0186(16) 0.0027(12) 0.0010(12) -0.0039(12)
C111 0.0177(14) 0.0218(15) 0.0233(16) -0.0002(12) -0.0024(12) -0.0051(12)
C112 0.0210(15) 0.0241(16) 0.0278(17) -0.0023(13) -0.0020(13) -0.0050(12)
C113 0.0209(16) 0.0360(18) 0.0227(17) 0.0026(14) -0.0020(13) -0.0099(13)
C114 0.0242(16) 0.0259(16) 0.0308(18) 0.0108(14) -0.0100(13) -0.0094(13)
C115 0.0208(15) 0.0194(15) 0.0370(19) 0.0010(13) -0.0061(13) -0.0046(12)
C116 0.0210(15) 0.0205(15) 0.0265(17) -0.0021(13) -0.0034(13) -0.0059(12)
C117 0.0240(15) 0.0162(14) 0.0244(17) -0.0048(12) -0.0015(12) -0.0030(12)
C118 0.0240(15) 0.0198(15) 0.0263(17) -0.0031(13) -0.0034(13) -0.0016(12)
C119 0.0341(17) 0.0203(16) 0.0266(18) 0.0004(13) 0.0018(14) -0.0023(13)
C120 0.0293(17) 0.0182(15) 0.038(2) -0.0026(14) 0.0111(14) -0.0053(13)
C121 0.0189(15) 0.0213(16) 0.041(2) -0.0056(14) -0.0006(13) -0.0043(12)
C122 0.0211(15) 0.0193(15) 0.0285(18) -0.0018(13) -0.0033(13) -0.0008(12)
B2 0.0193(16) 0.0199(16) 0.0227(19) 0.0000(14) -0.0040(14) 0.0008(13)

loop_
_atom_type_symbol
_atom_type_description
_atom_type_scat_dispersion_real
_atom_type_scat_dispersion_imag
_atom_type_scat_source
C C 0.0033 0.0016 'International Tables Vol C Tables 4.2.6.8 and 6.1.1.4'
H H 0.0000 0.0000 'International Tables Vol C Tables 4.2.6.8 and 6.1.1.4'
B B 0.0013 0.0007 'International Tables Vol C Tables 4.2.6.8 and 6.1.1.4'
Cl Cl 0.1484 0.1585 'International Tables Vol C Tables 4.2.6.8 and 6.1.1.4'
F F 0.0171 0.0103 'International Tables Vol C Tables 4.2.6.8 and 6.1.1.4'
N N 0.0061 0.0033 'International Tables Vol C Tables 4.2.6.8 and 6.1.1.4'
Si Si 0.0817 0.0704 'International Tables Vol C Tables 4.2.6.8 and 6.1.1.4'
Tm Tm -0.3139 5.2483 'International Tables Vol C Tables 4.2.6.8 and 6.1.1.4'

loop_
_exptl_crystal_face_index_h
_exptl_crystal_face_index_k
_exptl_crystal_face_index_l
_exptl_crystal_face_perp_dist
-17 5 22 0.1804
2 23 -5 0.1829
-4 -23 7 0.1602
7 -22 -7 0.2080
8 -19 15 0.1393
8 3 34 0.1326
-8 19 -15 0.1578
-9 0 -33 0.1404
-16 -15 -13 0.1364
-22 -2 -12 0.1411
-19 13 -7 0.1643
21 6 13 0.1428
19 -11 8 0.1867
19 11 -12 0.2458
-14 -11 -25 0.0919
15 -15 15 0.1489
17 2 25 0.1314
-13 -15 18 0.1691

loop_
_geom_angle_atom_site_label_1
_geom_angle_atom_site_label_2
_geom_angle_atom_site_label_3
_geom_angle
N1 Tm1 C1 68.05(9)
N1 Tm1 C3 86.86(9)
N1 Tm1 C13 67.81(9)
N1 Tm1 C19 153.20(10)
N1 Tm1 C20 142.26(10)
N2 Tm1 N1 125.49(9)
N2 Tm1 C1 128.32(9)
N2 Tm1 C3 96.86(9)
N2 Tm1 C13 103.72(9)
N2 Tm1 C19 72.43(10)
N2 Tm1 C20 92.08(10)
C3 Tm1 C1 31.52(9)
C3 Tm1 C13 153.61(9)
C13 Tm1 C1 125.03(9)
C19 Tm1 C1 119.20(9)
C19 Tm1 C3 112.45(10)
C19 Tm1 C13 89.66(10)
C19 Tm1 C20 32.56(9)
C20 Tm1 C1 86.64(9)
C20 Tm1 C3 84.87(10)
C20 Tm1 C13 110.36(10)
N1 Si1 C1 102.14(12)
N1 Si1 C4 113.02(13)
N1 Si1 C7 117.32(14)
C4 Si1 C1 106.48(14)
C7 Si1 C1 110.01(14)
C7 Si1 C4 107.30(15)
N1 Si2 C10 114.57(13)
N1 Si2 C13 101.32(13)
N1 Si2 C16 111.40(13)
C10 Si2 C13 108.95(15)
C10 Si2 C16 113.77(15)
C16 Si2 C13 105.65(14)
N2 Si3 C19 104.56(13)
N2 Si3 C22 112.79(15)
N2 Si3 C25 110.77(14)
C22 Si3 C19 108.72(17)
C22 Si3 C25 112.43(15)
C25 Si3 C19 107.08(15)
N2 Si4 C28 105.12(13)
N2 Si4 C31 110.18(13)
N2 Si4 C34 114.08(15)
C28 Si4 C34 108.60(16)
C31 Si4 C28 105.87(15)
C31 Si4 C34 112.39(15)
Si1 N1 Tm1 109.07(12)
Si1 N1 Si2 137.06(15)
Si2 N1 Tm1 108.01(11)
Si3 N2 Tm1 102.84(12)
Si3 N2 Si4 126.45(14)
Si4 N2 Tm1 130.70(13)
Si1 C1 Tm1 80.73(10)
C2 C1 Tm1 162.2(2)
C2 C1 Si1 114.0(2)
C3 C1 Tm1 73.42(16)
C3 C1 Si1 117.5(2)
C3 C1 C2 106.0(2)
C1 C3 Tm1 75.06(16)
C5 C4 Si1 112.7(2)
C5 C4 C6 109.3(3)
C6 C4 Si1 115.7(2)
C8 C7 Si1 112.4(2)
C9 C7 Si1 117.3(2)
C9 C7 C8 108.6(3)
C11 C10 Si2 116.7(2)
C11 C10 C12 109.4(3)
C12 C10 Si2 110.5(2)
Si2 C13 Tm1 80.57(10)
C14 C13 Tm1 82.80(18)
C14 C13 Si2 112.0(2)
C14 C13 C15 109.9(3)
C15 C13 Tm1 150.3(2)
C15 C13 Si2 116.3(2)
C17 C16 Si2 116.7(2)
C18 C16 Si2 113.3(2)
C18 C16 C17 109.9(3)
Si3 C19 Tm1 80.09(11)
C20 C19 Tm1 75.30(18)
C20 C19 Si3 118.1(2)
C20 C19 C21 105.9(3)
C21 C19 Tm1 160.4(3)
C21 C19 Si3 114.8(2)
C19 C20 Tm1 72.13(18)
C23 C22 Si3 114.8(2)
C24 C22 Si3 114.8(3)
C24 C22 C23 108.0(3)
C26 C25 Si3 116.1(2)
C26 C25 C27 109.7(3)
C27 C25 Si3 115.2(2)
C29 C28 Si4 114.8(2)
C29 C28 C30 109.1(3)
C30 C28 Si4 117.7(2)
C32 C31 Si4 116.2(2)
C32 C31 C33 108.5(3)
C33 C31 Si4 116.8(2)
C35 C34 Si4 116.6(2)
C35 C34 C36 108.5(3)
C36 C34 Si4 112.3(3)
N3 Tm2 C40 67.10(9)
N3 Tm2 C42 86.45(9)
N3 Tm2 C46 66.65(9)
N3 Tm2 C55 152.74(10)
N3 Tm2 C56 139.89(9)
N4 Tm2 N3 127.93(9)
N4 Tm2 C40 128.41(9)
N4 Tm2 C42 96.99(9)
N4 Tm2 C46 104.17(9)
N4 Tm2 C55 72.56(9)
N4 Tm2 C56 91.70(9)
C42 Tm2 C40 31.46(9)
C42 Tm2 C46 152.44(9)
C46 Tm2 C40 124.36(9)
C55 Tm2 C40 117.17(9)
C55 Tm2 C42 110.73(10)
C55 Tm2 C46 92.55(9)
C55 Tm2 C56 32.97(9)
C56 Tm2 C40 84.22(9)
C56 Tm2 C42 82.20(10)
C56 Tm2 C46 114.16(10)
N3 Si5 C37 112.36(13)
N3 Si5 C40 102.75(12)
N3 Si5 C43 116.85(13)
C37 Si5 C40 106.72(14)
C43 Si5 C37 107.68(14)
C43 Si5 C40 109.98(14)
N3 Si6 C46 101.01(13)
N3 Si6 C49 121.55(15)
N3 Si6 C52 112.19(14)
C49 Si6 C46 108.84(15)
C49 Si6 C52 106.77(17)
C52 Si6 C46 105.23(14)
N4 Si7 C55 103.83(12)
N4 Si7 C60 113.48(14)
N4 Si7 C61 111.25(14)
C60 Si7 C55 109.71(15)
C60 Si7 C61 111.28(15)
C61 Si7 C55 106.80(15)
N4 Si8 C64 104.83(13)
N4 Si8 C67 109.52(14)
N4 Si8 C70 114.29(14)
C64 Si8 C70 109.47(16)
C67 Si8 C64 106.07(15)
C67 Si8 C70 112.10(15)
Si5 N3 Tm2 109.67(12)
Si6 N3 Tm2 108.49(12)
Si6 N3 Si5 137.75(15)
Si7 N4 Tm2 102.57(11)
Si7 N4 Si8 127.07(14)
Si8 N4 Tm2 130.35(13)
C38 C37 Si5 113.1(2)
C38 C37 C39 109.2(3)
C39 C37 Si5 116.3(2)
Si5 C40 Tm2 80.48(10)
C41 C40 Tm2 165.5(2)
C41 C40 Si5 112.4(2)
C41 C40 C42 106.1(3)
C42 C40 Tm2 71.45(16)
C42 C40 Si5 118.2(2)
C40 C42 Tm2 77.09(17)
C44 C43 Si5 112.6(2)
C45 C43 Si5 116.1(2)
C45 C43 C44 109.7(3)
Si6 C46 Tm2 80.42(10)
C47 C46 Tm2 81.15(18)
C47 C46 Si6 114.6(2)
C48 C46 Tm2 153.8(2)
C48 C46 Si6 114.9(2)
C48 C46 C47 108.5(3)
C50 C49 Si6 123.0(3)
C50 C49 C51 110.2(3)
C51 C49 Si6 113.1(2)
C53 C52 Si6 116.3(2)
C54 C52 Si6 115.1(2)
C54 C52 C53 109.6(3)
Si7 C55 Tm2 80.99(10)
C56 C55 Tm2 75.79(16)
C56 C55 Si7 117.5(2)
C57 C55 Tm2 160.5(2)
C57 C55 Si7 113.0(2)
C57 C55 C56 107.0(3)
C55 C56 Tm2 71.24(16)
C58 C60 Si7 114.2(3)
C59 C60 Si7 114.6(2)
C59 C60 C58 108.7(3)
C04F C61 Si7 115.9(2)
C63 C61 Si7 115.4(2)
C63 C61 C04F 109.5(3)
C65 C64 Si8 114.5(2)
C66 C64 Si8 117.1(3)
C66 C64 C65 109.5(3)
C68 C67 Si8 116.0(2)
C68 C67 C69 108.2(3)
C69 C67 Si8 117.3(3)
C71 C70 Si8 112.5(2)
C71 C70 C72 107.8(3)
C72 C70 Si8 115.8(3)
Cl1 C123 Cl2 112.3(2)
Cl3 C124 Cl4B 112.4(4)
Cl4A C124 Cl3 115.0(3)
C74 C73 C78 112.8(3)
C74 C73 B1 127.4(3)
C78 C73 B1 119.3(3)
F011 C74 C73 121.3(3)
F011 C74 C75 114.4(3)
C75 C74 C73 124.4(3)
F00Z C75 C74 120.8(3)
F00Z C75 C76 119.4(3)
C74 C75 C76 119.8(3)
F01K C76 C75 120.8(3)
F01K C76 C77 120.6(3)
C77 C76 C75 118.6(3)
F019 C77 C76 120.1(3)
F019 C77 C78 120.5(3)
C76 C77 C78 119.5(3)
F00H C78 C73 118.8(3)
F00H C78 C77 116.3(3)
C77 C78 C73 124.9(3)
C80 C79 C84 113.4(3)
C80 C79 B1 119.4(3)
C84 C79 B1 126.9(3)
F00O C80 C79 119.2(3)
F00O C80 C81 115.7(3)
C81 C80 C79 125.1(3)
F00L C81 C80 120.9(3)
F00L C81 C82 120.2(3)
C80 C81 C82 119.0(3)
F00P C82 C81 120.1(3)
F00P C82 C83 121.1(3)
C83 C82 C81 118.9(3)
F014 C83 C82 119.7(3)
F014 C83 C84 120.0(3)
C82 C83 C84 120.4(3)
F00F C84 C79 121.4(3)
F00F C84 C83 115.3(3)
C83 C84 C79 123.4(3)
C86 C85 B1 118.7(3)
C90 C85 C86 113.5(3)
C90 C85 B1 127.5(3)
F00T C86 C85 119.1(3)
F00T C86 C87 116.3(3)
C87 C86 C85 124.6(3)
F00Y C87 C86 120.9(3)
F00Y C87 C88 119.7(3)
C88 C87 C86 119.4(3)
F01D C88 C87 121.2(3)
F01D C88 C89 120.1(3)
C87 C88 C89 118.7(3)
F00Q C89 C88 119.8(3)
F00Q C89 C90 120.2(3)
C88 C89 C90 120.0(3)
F00M C90 C85 121.7(3)
F00M C90 C89 114.5(3)
C85 C90 C89 123.8(3)
C92 C91 C96 113.7(3)
C92 C91 B1 126.4(3)
C96 C91 B1 119.3(3)
F00U C92 C91 121.3(3)
F00U C92 C93 114.8(3)
C91 C92 C93 123.9(3)
F01C C93 C92 120.3(3)
F01C C93 C94 119.9(3)
C94 C93 C92 119.8(3)
F01E C94 C93 120.7(3)
F01E C94 C95 120.6(3)
C93 C94 C95 118.7(3)
F01J C95 C94 120.1(3)
F01J C95 C96 120.2(3)
C94 C95 C96 119.8(3)
F00S C96 C91 119.7(3)
F00S C96 C95 116.3(3)
C95 C96 C91 124.0(3)
C73 B1 C79 113.7(3)
C73 B1 C85 101.8(2)
C73 B1 C91 113.9(2)
C79 B1 C91 100.7(2)
C85 B1 C79 113.6(2)
C85 B1 C91 113.7(3)
F00I C98 C99 114.9(3)
F00I C98 C103 121.3(3)
C103 C98 C99 123.8(3)
F01A C99 C98 120.1(3)
F01A C99 C100 120.2(3)
C100 C99 C98 119.7(3)
F018 C100 C99 120.1(3)
F018 C100 C101 120.7(3)
C99 C100 C101 119.2(3)
F015 C101 C100 119.6(3)
F015 C101 C102 121.2(3)
C100 C101 C102 119.1(3)
F00N C102 C101 115.8(3)
F00N C102 C103 119.5(3)
C101 C102 C103 124.7(3)
C98 C103 B2 126.4(3)
C102 C103 C98 113.4(3)
C102 C103 B2 120.1(3)
F00K C105 C106 115.1(3)
F00K C105 C110 120.8(3)
C106 C105 C110 124.1(3)
F012 C106 C105 120.5(3)
F012 C106 C107 119.4(3)
C107 C106 C105 120.1(3)
F016 C107 C106 120.8(3)
F016 C107 C108 120.4(3)
C106 C107 C108 118.8(3)
F010 C108 C107 119.5(3)
F010 C108 C109 121.4(3)
C109 C108 C107 119.1(3)
F00V C109 C108 115.9(3)
F00V C109 C110 118.8(3)
C108 C109 C110 125.3(3)
C105 C110 B2 127.5(3)
C109 C110 C105 112.5(3)
C109 C110 B2 120.0(3)
C112 C111 C116 112.8(3)
C112 C111 B2 127.1(3)
C116 C111 B2 119.8(3)
F00W C112 C111 121.0(3)
F00W C112 C113 114.6(3)
C113 C112 C111 124.5(3)
F013 C113 C112 120.2(3)
F013 C113 C114 120.1(3)
C114 C113 C112 119.7(3)
F01F C114 C113 120.4(3)
F01F C114 C115 120.9(3)
C115 C114 C113 118.7(3)
F017 C115 C114 119.7(3)
F017 C115 C116 120.5(3)
C114 C115 C116 119.7(3)
F00G C116 C111 119.3(3)
F00G C116 C115 116.2(3)
C115 C116 C111 124.5(3)
C118 C117 C122 112.9(3)
C118 C117 B2 120.0(3)
C122 C117 B2 126.7(3)
F00R C118 C117 119.3(3)
F00R C118 C119 115.9(3)
C119 C118 C117 124.8(3)
F01B C119 C118 120.9(3)
F01B C119 C120 119.9(3)
C120 C119 C118 119.2(3)
F01L C120 C119 120.3(3)
F01L C120 C121 120.6(3)
C121 C120 C119 119.1(3)
F00X C121 C120 120.3(3)
F00X C121 C122 120.0(3)
C120 C121 C122 119.7(3)
F00J C122 C117 120.6(3)
F00J C122 C121 115.0(3)
C121 C122 C117 124.4(3)
C110 B2 C103 112.8(2)
C110 B2 C111 112.9(3)
C110 B2 C117 101.7(2)
C111 B2 C103 102.1(2)
C117 B2 C103 113.9(3)
C117 B2 C111 113.8(2)

loop_
_geom_bond_atom_site_label_1
_geom_bond_atom_site_label_2
_geom_bond_distance
Tm1 N1 2.156(2)
Tm1 N2 2.156(2)
Tm1 C1 2.850(3)
Tm1 C3 2.827(3)
Tm1 C13 2.835(3)
Tm1 C19 2.731(3)
Tm1 C20 2.775(4)
Si1 N1 1.734(2)
Si1 C1 1.939(3)
Si1 C4 1.891(3)
Si1 C7 1.889(3)
Si2 N1 1.736(3)
Si2 C10 1.891(3)
Si2 C13 1.933(3)
Si2 C16 1.892(3)
Si3 N2 1.753(3)
Si3 C19 1.941(3)
Si3 C22 1.891(4)
Si3 C25 1.902(3)
Si4 N2 1.772(3)
Si4 C28 1.904(3)
Si4 C31 1.895(3)
Si4 C34 1.917(3)
C1 C2 1.543(4)
C1 C3 1.542(4)
C4 C5 1.528(5)
C4 C6 1.546(4)
C7 C8 1.533(5)
C7 C9 1.530(5)
C10 C11 1.537(5)
C10 C12 1.537(5)
C13 C14 1.537(4)
C13 C15 1.548(4)
C16 C17 1.534(5)
C16 C18 1.532(5)
C19 C20 1.544(4)
C19 C21 1.570(5)
C22 C23 1.540(5)
C22 C24 1.535(5)
C25 C26 1.530(5)
C25 C27 1.535(5)
C28 C29 1.532(5)
C28 C30 1.547(5)
C31 C32 1.534(5)
C31 C33 1.541(4)
C34 C35 1.536(5)
C34 C36 1.544(5)
Tm2 N3 2.171(2)
Tm2 N4 2.159(2)
Tm2 C40 2.895(3)
Tm2 C42 2.815(3)
Tm2 C46 2.863(3)
Tm2 C55 2.691(3)
Tm2 C56 2.755(3)
Si5 N3 1.734(2)
Si5 C37 1.899(3)
Si5 C40 1.929(3)
Si5 C43 1.888(3)
Si6 N3 1.728(3)
Si6 C46 1.929(3)
Si6 C49 1.886(3)
Si6 C52 1.896(3)
Si7 N4 1.748(2)
Si7 C55 1.936(3)
Si7 C60 1.897(3)
Si7 C61 1.898(3)
Si8 N4 1.771(2)
Si8 C64 1.910(3)
Si8 C67 1.891(3)
Si8 C70 1.913(3)
C04F C61 1.542(5)
C37 C38 1.535(4)
C37 C39 1.543(4)
C40 C41 1.542(4)
C40 C42 1.550(4)
C43 C44 1.535(5)
C43 C45 1.527(5)
C46 C47 1.545(4)
C46 C48 1.544(4)
C49 C50 1.484(5)
C49 C51 1.532(5)
C52 C53 1.537(5)
C52 C54 1.529(5)
C55 C56 1.547(4)
C55 C57 1.544(4)
C58 C60 1.552(5)
C59 C60 1.531(5)
C61 C63 1.538(5)
C64 C65 1.533(5)
C64 C66 1.533(5)
C67 C68 1.529(5)
C67 C69 1.538(5)
C70 C71 1.544(5)
C70 C72 1.544(5)
Cl1 C123 1.741(4)
Cl2 C123 1.752(4)
Cl3 C124 1.731(4)
C124 Cl4B 1.733(6)
C124 Cl4A 1.713(5)
F00F C84 1.348(3)
F00H C78 1.359(4)
F00L C81 1.344(4)
F00M C90 1.352(3)
F00O C80 1.359(3)
F00P C82 1.345(3)
F00Q C89 1.345(4)
F00S C96 1.347(4)
F00T C86 1.347(4)
F00U C92 1.352(4)
F00Y C87 1.351(3)
F00Z C75 1.338(4)
F01C C93 1.344(4)
F01D C88 1.344(4)
F01E C94 1.344(4)
F01J C95 1.342(4)
F01K C76 1.346(4)
F011 C74 1.355(4)
F014 C83 1.351(4)
F019 C77 1.352(4)
C73 C74 1.379(4)
C73 C78 1.396(4)
C73 B1 1.649(5)
C74 C75 1.379(5)
C75 C76 1.379(5)
C76 C77 1.369(5)
C77 C78 1.372(5)
C79 C80 1.382(4)
C79 C84 1.388(4)
C79 B1 1.658(4)
C80 C81 1.376(4)
C81 C82 1.377(5)
C82 C83 1.363(5)
C83 C84 1.385(4)
C85 C86 1.391(4)
C85 C90 1.376(4)
C85 B1 1.657(4)
C86 C87 1.375(4)
C87 C88 1.370(5)
C88 C89 1.371(4)
C89 C90 1.388(4)
C91 C92 1.383(4)
C91 C96 1.390(5)
C91 B1 1.661(4)
C92 C93 1.387(4)
C93 C94 1.371(5)
C94 C95 1.375(5)
C95 C96 1.378(4)
F00G C116 1.355(4)
F00I C98 1.352(4)
F00J C122 1.353(4)
F00K C105 1.356(3)
F00N C102 1.353(4)
F00R C118 1.353(3)
F00V C109 1.359(3)
F00W C112 1.354(4)
F00X C121 1.344(4)
F01A C99 1.349(4)
F01B C119 1.341(4)
F01F C114 1.344(4)
F01L C120 1.342(4)
F010 C108 1.345(3)
F012 C106 1.341(3)
F013 C113 1.346(4)
F015 C101 1.347(4)
F016 C107 1.342(4)
F017 C115 1.351(4)
F018 C100 1.343(4)
C98 C99 1.387(4)
C98 C103 1.385(5)
C99 C100 1.366(5)
C100 C101 1.373(5)
C101 C102 1.376(4)
C102 C103 1.384(4)
C103 B2 1.662(4)
C105 C106 1.375(4)
C105 C110 1.397(4)
C106 C107 1.371(4)
C107 C108 1.375(4)
C108 C109 1.372(4)
C109 C110 1.390(4)
C110 B2 1.651(4)
C111 C112 1.381(5)
C111 C116 1.397(4)
C111 B2 1.656(4)
C112 C113 1.381(5)
C113 C114 1.376(5)
C114 C115 1.364(5)
C115 C116 1.377(4)
C117 C118 1.390(4)
C117 C122 1.392(4)
C117 B2 1.653(5)
C118 C119 1.381(5)
C119 C120 1.380(5)
C120 C121 1.366(5)
C121 C122 1.385(5)

loop_
_exptl_oxdiff_crystal_face_indexfrac_h
_exptl_oxdiff_crystal_face_indexfrac_k
_exptl_oxdiff_crystal_face_indexfrac_l
_exptl_oxdiff_crystal_face_x
_exptl_oxdiff_crystal_face_y
_exptl_oxdiff_crystal_face_z
-16.9643 4.9887 21.9328 -0.3269 0.8419 -0.4231
2.0029 22.9392 -5.0146 0.1227 -0.3313 -0.9159
-3.9986 -22.9389 7.0089 -0.1716 0.4203 0.8919
6.9793 -21.9428 -6.9533 0.0637 -0.1498 0.9906
7.9678 -18.9532 14.9910 0.3993 0.3469 0.8211
7.9651 2.9867 33.9191 0.7518 0.6506 -0.1330
-7.9678 18.9532 -14.9910 -0.3993 -0.3469 -0.8211
-8.9622 0.0055 -32.9256 -0.7616 -0.6281 -0.0026
-15.9567 -14.9551 -12.9590 -0.8385 0.1117 0.4984
-21.9383 -1.9881 -11.9800 -0.9862 0.1607 -0.0968
-18.9444 12.9710 -7.0084 -0.7364 0.1130 -0.6988
20.9415 5.9777 12.9723 0.9813 -0.1456 -0.0800
18.9445 -10.9764 8.0036 0.7590 -0.1032 0.6139
18.9589 10.9675 -11.9749 0.6087 -0.7545 -0.2421
-13.9556 -10.9650 -24.9341 -0.8990 -0.2515 0.3828
14.9507 -14.9655 14.9897 0.6803 0.1776 0.7230
16.9455 1.9881 24.9464 0.9670 0.2576 0.0165
-12.9781 -14.9590 17.9684 -0.3268 0.8109 0.4489
